data_5000331
_chemical_formula_moiety 'C20 H40 O2 P2 Ru 1+,  C32 H12 B1 F24 1-'
_chemical_formula_sum 'C52 H53 B F24 O2 P2 Ru'
_chemical_formula_weight 1339.78
_space_group_IT_number 7
_symmetry_cell_setting monoclinic
_symmetry_space_group_name_Hall 'P -2yac'
_symmetry_space_group_name_H-M 'P 1 n 1'
_atom_sites_solution_hydrogens geom
_atom_sites_solution_primary direct
_atom_sites_solution_secondary difmap
_cell_angle_alpha 90
_cell_angle_beta 106.117(6)
_cell_angle_gamma 90
_cell_formula_units_Z 4
_cell_length_a 12.1746(15)
_cell_length_b 25.535(3)
_cell_length_c 19.256(2)
_cell_measurement_reflns_used 130
_cell_measurement_temperature 105
_cell_measurement_theta_max 16.34
_cell_measurement_theta_min 11.06
_cell_volume 5751.0(12)
_diffrn_ambient_temperature 105
_diffrn_crystal_treatment
;
     A suitable crystal was obtained by cleaving a larger crystal
of the air sensitive sample which was handled in a nitrogen
atmosphere glove bag.  The larger crystals tended to fracture when
cut and the smaller fragment obtained was a little ragged, but
almost cubic in shape.
;
_diffrn_detector_area_resol_mean ?
_diffrn_measured_fraction_theta_full 0
_diffrn_measured_fraction_theta_max 1
_diffrn_measurement_device_type 'refurbished Picker diffractometer'
_diffrn_measurement_method '\q/2\q scans'
_diffrn_radiation_type 'Mo K\a'
_diffrn_radiation_wavelength 0.71069
_diffrn_reflns_av_R_equivalents 0.024
_diffrn_reflns_limit_h_max 14
_diffrn_reflns_limit_h_min -14
_diffrn_reflns_limit_k_max 30
_diffrn_reflns_limit_k_min -30
_diffrn_reflns_limit_l_max 22
_diffrn_reflns_limit_l_min -22
_diffrn_reflns_number 21755
_diffrn_reflns_theta_full 0
_diffrn_reflns_theta_max 25.0754
_diffrn_reflns_theta_min 3.19095
_diffrn_standards_decay_% 4.8
_diffrn_standards_interval_count 300
_diffrn_standards_number 4
_exptl_absorpt_coefficient_mu 0.4449
_exptl_absorpt_correction_T_max ?
_exptl_absorpt_correction_T_min ?
_exptl_absorpt_correction_type none
_exptl_absorpt_process_details none
_exptl_crystal_colour yellow
_exptl_crystal_density_diffrn 1.547
_exptl_crystal_density_meas ?
_exptl_crystal_density_method 'not measured'
_exptl_crystal_description cube
_exptl_crystal_F_000 2704
_exptl_crystal_size_max 0.40
_exptl_crystal_size_mid 0.40
_exptl_crystal_size_min 0.40
_refine_diff_density_max 0.77
_refine_diff_density_min -0.76
_refine_ls_abs_structure_details none
_refine_ls_abs_structure_Flack 0.0635(0.0262)
_refine_ls_extinction_coef 0.00000002(3)
_refine_ls_extinction_expression
;
Larson, A. C. (1967).  Acta Cryst. 23, p. 664.  Eq. (3)
;
_refine_ls_extinction_method Zachariasen
_refine_ls_goodness_of_fit_ref 1.2632
_refine_ls_hydrogen_treatment noref
_refine_ls_matrix_type full
_refine_ls_number_parameters 1475
_refine_ls_number_reflns 20251
_refine_ls_R_factor_gt 0.0662
_refine_ls_shift/su_max 0.0385
_refine_ls_structure_factor_coef F
_refine_ls_weighting_details w^-1^=\s^2^(F)+(.07F)^2^
_refine_ls_weighting_scheme calc
_refine_ls_wR_factor_ref 0.0625
_reflns_number_gt 16140
_reflns_number_total 20251
_reflns_threshold_expression F>3.0\s(F)
_cod_original_sg_symbol_H-M 'P n'
_cod_original_formula_sum 'C52 H53 B1 F24 O2 P2 Ru1'
_cod_database_code 5000331

loop_
_symmetry_equiv_pos_as_xyz
x,y,z
1/2+x,-y,1/2+z

loop_
_atom_site_label
_atom_site_type_symbol
_atom_site_fract_x
_atom_site_fract_y
_atom_site_fract_z
_atom_site_U_iso_or_equiv
_atom_site_adp_type
_atom_site_occupancy
_atom_site_disorder_group
_atom_site_disorder_assembly
Ru1 Ru 0.4417 0.29599(2) 0.7534 0.0394(2) Uani 1 0 .
P2 P 0.28963(18) 0.24942(7) 0.78398(10) 0.0290(6) Uani 1 0 .
C3 C 0.2433(9) 0.1988(4) 0.7153(5) 0.058(4) Uani 1 0 .
C4 C 0.3239(9) 0.1809(4) 0.6779(6) 0.065(4) Uani 1 0 .
P5 P 0.4260(2) 0.23065(10) 0.66189(12) 0.0446(8) Uani 1 0 .
C6 C 0.3352(7) 0.2148(3) 0.8739(4) 0.040(3) Uani 1 0 .
C7 C 0.366(2) 0.2513(5) 0.9321(6) 0.168(11) Uani 1 0 .
C8 C 0.2268(17) 0.1925(8) 0.8948(11) 0.063(5) Uiso 0.520216 0 .
C9 C 0.437(2) 0.1834(9) 0.8729(9) 0.214(13) Uani 1 0 .
C10 C 0.1553(7) 0.2883(3) 0.7765(5) 0.045(3) Uani 1 0 .
C11 C 0.0551(9) 0.2559(4) 0.7823(8) 0.083(5) Uani 1 0 .
C12 C 0.1235(13) 0.3164(7) 0.7045(9) 0.133(8) Uani 1 0 .
C13 C 0.1764(8) 0.3314(4) 0.8355(8) 0.084(5) Uani 1 0 .
C14 C 0.3594(10) 0.2557(4) 0.5677(5) 0.067(4) Uani 1 0 .
C15 C 0.440(2) 0.2925(10) 0.5508(8) 0.225(14) Uani 1 0 .
C16 C 0.3273(18) 0.2181(7) 0.5103(7) 0.149(10) Uani 1 0 .
C17 C 0.258(2) 0.2880(13) 0.5723(11) 0.243(17) Uani 1 0 .
C18 C 0.5603(9) 0.1900(5) 0.6674(5) 0.065(4) Uani 1 0 .
C19 C 0.5440(12) 0.1471(5) 0.6136(9) 0.104(7) Uani 1 0 .
C20 C 0.6557(13) 0.2249(8) 0.6563(15) 0.187(14) Uani 1 0 .
C21 C 0.601(2) 0.1685(14) 0.7425(9) 0.260(19) Uani 1 0 .
C22 C 0.5567(8) 0.3338(4) 0.7226(5) 0.056(4) Uani 1 0 .
O23 O 0.6168(7) 0.3602(3) 0.7052(4) 0.077(3) Uani 1 0 .
C24 C 0.4520(7) 0.3463(3) 0.8294(5) 0.048(3) Uani 1 0 .
O25 O 0.4642(5) 0.3758(3) 0.8735(4) 0.074(3) Uani 1 0 .
Ru26 Ru 0.81355(8) 0.23964(3) 1.14737(6) 0.0522(3) Uani 1 0 .
P27 P 0.97510(19) 0.19875(8) 1.22978(13) 0.0405(8) Uani 1 0 .
C28 C 1.0500(9) 0.2517(3) 1.2894(6) 0.060(4) Uani 1 0 .
C29 C 0.9696(8) 0.2886(5) 1.3042(4) 0.073(4) Uani 1 0 .
P30 P 0.86041(18) 0.31583(8) 1.22197(12) 0.0331(7) Uani 1 0 .
C31 C 1.0892(7) 0.1739(4) 1.1886(6) 0.056(4) Uani 1 0 .
C32 C 1.0549(8) 0.1218(4) 1.1501(6) 0.063(4) Uani 1 0 .
C33 C 1.0994(11) 0.2147(5) 1.1288(8) 0.090(6) Uani 1 0 .
C34 C 1.2070(9) 0.1687(4) 1.2427(7) 0.086(5) Uani 1 0 .
C35 C 0.9394(11) 0.1486(4) 1.2894(7) 0.078(5) Uani 1 0 .
C36 C 0.8693(15) 0.1747(5) 1.3315(9) 0.117(8) Uani 1 0 .
C37 C 1.0442(16) 0.1208(7) 1.3402(10) 0.142(9) Uani 1 0 .
C38 C 0.8630(13) 0.1056(5) 1.2428(10) 0.110(8) Uani 1 0 .
C39 C 0.9218(7) 0.3717(3) 1.1796(5) 0.048(3) Uani 1 0 .
C40 C 1.0361(10) 0.3537(4) 1.1719(8) 0.090(6) Uani 1 0 .
C41 C 0.9399(9) 0.4213(4) 1.2270(7) 0.073(5) Uani 1 0 .
C42 C 0.8397(11) 0.3850(4) 1.1045(6) 0.076(5) Uani 1 0 .
C43 C 0.7428(8) 0.3409(3) 1.2607(5) 0.051(4) Uani 1 0 .
C44 C 0.7853(12) 0.3731(5) 1.3289(7) 0.089(6) Uani 1 0 .
C45 C 0.6547(8) 0.3735(4) 1.2061(6) 0.066(4) Uani 1 0 .
C46 C 0.6817(12) 0.2929(5) 1.2805(9) 0.109(7) Uani 1 0 .
C47 C 0.6847(9) 0.2751(5) 1.0833(7) 0.081(5) Uani 1 0 .
O48 O 0.6119(7) 0.2933(4) 1.0411(5) 0.097(4) Uani 1 0 .
C49 C 0.7746(9) 0.1765(4) 1.0917(7) 0.078(5) Uani 1 0 .
O50 O 0.7457(6) 0.1415(4) 1.0565(6) 0.122(5) Uani 1 0 .
B51 B 0.2278(6) 0.0032(3) 0.9842(4) 0.022(3) Uani 1 0 .
C52 C 0.3030(5) 0.0304(2) 1.0603(4) 0.022(2) Uani 1 0 .
C53 C 0.3630(5) 0.0772(3) 1.0628(4) 0.024(2) Uani 1 0 .
C54 C 0.4165(6) 0.1019(3) 1.1284(4) 0.033(3) Uani 1 0 .
C55 C 0.4087(6) 0.0804(3) 1.1934(4) 0.029(2) Uani 1 0 .
C56 C 0.3485(6) 0.0339(3) 1.1910(4) 0.027(2) Uani 1 0 .
C57 C 0.2971(5) 0.0101(3) 1.1266(4) 0.024(2) Uani 1 0 .
C58 C 0.4774(7) 0.1522(3) 1.1295(4) 0.035(3) Uani 1 0 .
F59 F 0.5737(5) 0.1544(2) 1.1839(3) 0.078(2) Uani 1 0 .
F60 F 0.5091(5) 0.1608(2) 1.0712(3) 0.065(2) Uani 1 0 .
F61 F 0.4187(7) 0.1930(2) 1.1378(6) 0.134(5) Uani 1 0 .
C62 C 0.3319(6) 0.0118(3) 1.2600(4) 0.032(3) Uani 1 0 .
F63 F 0.4163(5) 0.0245(2) 1.3177(3) 0.065(2) Uani 1 0 .
F64 F 0.3254(6) -0.0393(2) 1.2600(3) 0.073(3) Uani 1 0 .
F65 F 0.2383(5) 0.0299(3) 1.2738(3) 0.078(3) Uani 1 0 .
C66 C 0.2366(5) -0.0607(3) 0.9865(4) 0.024(2) Uani 1 0 .
C67 C 0.3338(6) -0.0870(3) 1.0247(4) 0.029(2) Uani 1 0 .
C68 C 0.3446(6) -0.1411(3) 1.0227(4) 0.035(3) Uani 1 0 .
C69 C 0.2553(6) -0.1714(3) 0.9804(4) 0.029(2) Uani 1 0 .
C70 C 0.1589(6) -0.1460(3) 0.9418(4) 0.029(2) Uani 1 0 .
C71 C 0.1495(5) -0.0923(2) 0.9441(3) 0.022(2) Uani 1 0 .
C72 C 0.4536(7) -0.1667(3) 1.0650(6) 0.051(4) Uani 1 0 .
F73 F 0.5445(4) -0.1410(2) 1.0648(4) 0.077(3) Uani 1 0 .
F74 F 0.4548(6) -0.1723(3) 1.1337(4) 0.109(4) Uani 1 0 .
F75 F 0.4654(4) -0.21516(19) 1.0429(4) 0.080(3) Uani 1 0 .
C76 C 0.0615(7) -0.1776(3) 0.8929(4) 0.039(3) Uani 1 0 .
F77 F 0.0638(5) -0.22727(18) 0.9136(3) 0.060(2) Uani 1 0 .
F78 F -0.0386(4) -0.1596(2) 0.8919(4) 0.076(2) Uani 1 0 .
F79 F 0.0661(6) -0.1779(3) 0.8257(3) 0.080(3) Uani 1 0 .
C80 C 0.0971(5) 0.0235(3) 0.9761(3) 0.023(2) Uani 1 0 .
C81 C 0.0258(5) -0.0022(3) 1.0087(4) 0.024(2) Uani 1 0 .
C82 C -0.0826(6) 0.0175(3) 1.0092(4) 0.026(2) Uani 1 0 .
C83 C -0.1222(6) 0.0637(3) 0.9751(4) 0.028(2) Uani 1 0 .
C84 C -0.0509(6) 0.0908(3) 0.9429(4) 0.034(3) Uani 1 0 .
C85 C 0.0558(6) 0.0718(3) 0.9431(4) 0.028(2) Uani 1 0 .
C86 C -0.1513(7) -0.0133(3) 1.0492(4) 0.039(3) Uani 1 0 .
F87 F -0.0911(5) -0.0227(3) 1.1178(3) 0.067(2) Uani 1 0 .
F88 F -0.1857(4) -0.05940(19) 1.0203(3) 0.059(2) Uani 1 0 .
F89 F -0.2468(4) 0.0127(2) 1.0521(3) 0.060(2) Uani 1 0 .
C90 C -0.0902(6) 0.1423(3) 0.9060(5) 0.047(3) Uani 1 0 .
F91 F -0.1973(5) 0.1521(3) 0.8957(5) 0.125(4) Uani 1 0 .
F92 F -0.0717(5) 0.1465(2) 0.8412(3) 0.068(2) Uani 1 0 .
F93 F -0.0305(7) 0.1819(2) 0.9421(4) 0.094(3) Uani 1 0 .
C94 C 0.2728(6) 0.0191(2) 0.9133(4) 0.024(2) Uani 1 0 .
C95 C 0.1989(6) 0.0234(3) 0.8442(4) 0.031(3) Uani 1 0 .
C96 C 0.2375(5) 0.0328(3) 0.7833(4) 0.024(2) Uani 1 0 .
C97 C 0.3522(7) 0.0370(3) 0.7903(4) 0.031(3) Uani 1 0 .
C98 C 0.4300(6) 0.0328(3) 0.8593(4) 0.032(3) Uani 1 0 .
C99 C 0.3900(6) 0.0239(3) 0.9189(4) 0.025(2) Uani 1 0 .
C100 C 0.1536(7) 0.0354(3) 0.7095(4) 0.039(3) Uani 1 0 .
F101 F 0.1289(5) -0.01236(19) 0.6786(3) 0.060(2) Uani 1 0 .
F102 F 0.0553(4) 0.0566(2) 0.7116(2) 0.061(2) Uani 1 0 .
F103 F 0.1927(4) 0.06365(17) 0.6638(2) 0.0407(16) Uani 1 0 .
C104 C 0.5537(6) 0.0393(3) 0.8684(5) 0.042(3) Uani 1 0 .
F105 F 0.5812(5) 0.0468(4) 0.8080(4) 0.122(4) Uani 1 0 .
F106 F 0.5967(4) 0.07901(19) 0.9120(4) 0.073(3) Uani 1 0 .
F107 F 0.6144(4) -0.0018(2) 0.8986(4) 0.070(2) Uani 1 0 .
B108 B -0.1427(7) 0.4884(3) 0.7272(4) 0.030(3) Uani 1 0 .
C109 C -0.0024(6) 0.4796(2) 0.7486(4) 0.024(2) Uani 1 0 .
C110 C 0.0630(6) 0.4819(3) 0.8206(4) 0.024(2) Uani 1 0 .
C111 C 0.1799(6) 0.4781(3) 0.8397(4) 0.028(2) Uani 1 0 .
C112 C 0.2382(6) 0.4709(3) 0.7880(4) 0.025(2) Uani 1 0 .
C113 C 0.1764(6) 0.4678(3) 0.7161(4) 0.028(2) Uani 1 0 .
C114 C 0.0575(6) 0.4737(3) 0.6974(4) 0.027(2) Uani 1 0 .
C115 C 0.2464(7) 0.4821(3) 0.9178(4) 0.038(3) Uani 1 0 .
F116 F 0.1864(4) 0.4701(2) 0.9635(3) 0.061(2) Uani 1 0 .
F117 F 0.2845(6) 0.5296(2) 0.9365(3) 0.078(2) Uani 1 0 .
F118 F 0.3391(4) 0.4514(2) 0.9347(3) 0.0505(18) Uani 1 0 .
C119 C 0.2339(6) 0.4588(3) 0.6587(4) 0.031(3) Uani 1 0 .
F120 F 0.3429(5) 0.4460(3) 0.6838(3) 0.075(3) Uani 1 0 .
F121 F 0.1838(5) 0.4213(2) 0.6128(3) 0.070(2) Uani 1 0 .
F122 F 0.2306(5) 0.4998(2) 0.6168(3) 0.057(2) Uani 1 0 .
C123 C -0.2145(6) 0.4559(3) 0.6544(4) 0.025(2) Uani 1 0 .
C124 C -0.1743(6) 0.4110(3) 0.6294(3) 0.025(2) Uani 1 0 .
C125 C -0.2423(6) 0.3834(3) 0.5701(4) 0.027(2) Uani 1 0 .
C126 C -0.3514(6) 0.3991(3) 0.5365(4) 0.032(3) Uani 1 0 .
C127 C -0.3957(6) 0.4428(3) 0.5616(4) 0.030(2) Uani 1 0 .
C128 C -0.3275(6) 0.4716(3) 0.6201(4) 0.024(2) Uani 1 0 .
C129 C -0.1934(7) 0.3356(3) 0.5473(4) 0.038(3) Uani 1 0 .
F130 F -0.1666(5) 0.29797(19) 0.5989(3) 0.064(2) Uani 1 0 .
F131 F -0.0960(5) 0.3441(2) 0.5294(3) 0.070(2) Uani 1 0 .
F132 F -0.2634(5) 0.3121(2) 0.4892(3) 0.067(2) Uani 1 0 .
C133 C -0.5157(7) 0.4598(3) 0.5250(4) 0.040(3) Uani 1 0 .
F134 F -0.5447(5) 0.4543(3) 0.4566(3) 0.072(2) Uani 1 0 .
F135 F -0.5907(5) 0.4307(4) 0.5462(4) 0.121(4) Uani 1 0 .
F136 F -0.5382(6) 0.5068(3) 0.5395(6) 0.161(5) Uani 1 0 .
C137 C -0.1596(5) 0.5515(3) 0.7173(4) 0.025(2) Uani 1 0 .
C138 C -0.1793(7) 0.5771(3) 0.6502(4) 0.031(2) Uani 1 0 .
C139 C -0.1821(6) 0.6315(2) 0.6435(4) 0.030(2) Uani 1 0 .
C140 C -0.1644(6) 0.6627(3) 0.7038(4) 0.031(3) Uani 1 0 .
C141 C -0.1444(6) 0.6388(3) 0.7702(4) 0.029(2) Uani 1 0 .
C142 C -0.1381(5) 0.5849(3) 0.7775(4) 0.028(2) Uani 1 0 .
C143 C -0.2016(10) 0.6549(3) 0.5708(5) 0.052(4) Uani 1 0 .
F144 F -0.1323(6) 0.6405(3) 0.5348(3) 0.090(3) Uani 1 0 .
F145 F -0.3021(7) 0.6401(3) 0.5258(4) 0.109(4) Uani 1 0 .
F146 F -0.2076(10) 0.7058(2) 0.5700(4) 0.143(5) Uani 1 0 .
C147 C -0.1275(7) 0.6714(3) 0.8378(4) 0.038(3) Uani 1 0 .
F148 F -0.1367(5) 0.72311(19) 0.8245(3) 0.065(2) Uani 1 0 .
F149 F -0.2070(5) 0.6602(3) 0.8717(3) 0.078(3) Uani 1 0 .
F150 F -0.0273(4) 0.66445(17) 0.8850(2) 0.0445(16) Uani 1 0 .
C151 C -0.1902(6) 0.4645(3) 0.7929(4) 0.029(2) Uani 1 0 .
C152 C -0.2690(6) 0.4894(3) 0.8242(4) 0.031(2) Uani 1 0 .
C153 C -0.3047(6) 0.4674(4) 0.8791(4) 0.041(3) Uani 1 0 .
C154 C -0.2710(7) 0.4179(4) 0.9040(4) 0.042(3) Uani 1 0 .
C155 C -0.2006(7) 0.3911(3) 0.8730(4) 0.042(3) Uani 1 0 .
C156 C -0.1595(7) 0.4136(3) 0.8195(4) 0.038(3) Uani 1 0 .
C157 C -0.3850(7) 0.4978(4) 0.9101(5) 0.051(3) Uani 1 0 .
F158 F -0.4899(4) 0.5041(2) 0.8637(3) 0.058(2) Uani 1 0 .
F159 F -0.3475(5) 0.5468(3) 0.9273(4) 0.088(3) Uani 1 0 .
F160 F -0.4035(5) 0.4751(3) 0.9683(3) 0.071(2) Uani 1 0 .
C161 C -0.1636(9) 0.3359(4) 0.8965(5) 0.056(4) Uani 1 0 .
F162 F -0.1721(8) 0.3040(3) 0.8427(4) 0.100(4) Uani 1 0 .
F163 F -0.0569(7) 0.3332(3) 0.9336(6) 0.151(5) Uani 1 0 .
F164 F -0.2224(8) 0.3147(3) 0.9360(4) 0.120(4) Uani 1 0 .
C8' C 0.262(2) 0.1650(9) 0.8754(12) 0.066(6) Uiso 0.483532 0 .
H1 H 0.2213 0.1692 0.7382 0.0711 Uiso 1 0 .
H2 H 0.1785 0.2121 0.6798 0.0711 Uiso 1 0 .
H3 H 0.3676 0.1534 0.7054 0.0774 Uiso 1 0 .
H4 H 0.2817 0.1678 0.632 0.0774 Uiso 1 0 .
H5 H 0.3881 0.2327 0.9768 0.177 Uiso 1 0 .
H6 H 0.4258 0.2728 0.9274 0.177 Uiso 1 0 .
H7 H 0.3004 0.2724 0.9317 0.177 Uiso 1 0 .
H8 H 0.4642 0.1655 0.9179 0.2305 Uiso 1 0 .
H9 H 0.4158 0.158 0.8351 0.2305 Uiso 1 0 .
H10 H 0.4945 0.2053 0.8652 0.2305 Uiso 1 0 .
H11 H -0.0092 0.278 0.7782 0.0955 Uiso 1 0 .
H12 H 0.0376 0.2307 0.7445 0.0955 Uiso 1 0 .
H13 H 0.0737 0.2385 0.8276 0.0955 Uiso 1 0 .
H14 H 0.1842 0.3389 0.702 0.1457 Uiso 1 0 .
H15 H 0.1097 0.2916 0.6667 0.1457 Uiso 1 0 .
H16 H 0.0562 0.3366 0.7005 0.1457 Uiso 1 0 .
H17 H 0.1929 0.3156 0.8817 0.0961 Uiso 1 0 .
H18 H 0.2394 0.3524 0.8324 0.0961 Uiso 1 0 .
H19 H 0.1102 0.3527 0.8279 0.0961 Uiso 1 0 .
H20 H 0.5076 0.2736 0.5485 0.2459 Uiso 1 0 .
H21 H 0.407 0.3079 0.5046 0.2459 Uiso 1 0 .
H22 H 0.4607 0.3186 0.5864 0.2459 Uiso 1 0 .
H23 H 0.2727 0.1945 0.5195 0.168 Uiso 1 0 .
H24 H 0.2951 0.2357 0.4659 0.168 Uiso 1 0 .
H25 H 0.3932 0.1992 0.5075 0.168 Uiso 1 0 .
H26 H 0.2796 0.312 0.6108 0.2571 Uiso 1 0 .
H27 H 0.2268 0.3057 0.5281 0.2571 Uiso 1 0 .
H28 H 0.2002 0.2649 0.5808 0.2571 Uiso 1 0 .
H29 H 0.4849 0.1245 0.618 0.1172 Uiso 1 0 .
H30 H 0.5245 0.1617 0.566 0.1172 Uiso 1 0 .
H31 H 0.6133 0.1278 0.621 0.1172 Uiso 1 0 .
H32 H 0.7237 0.2053 0.6617 0.1979 Uiso 1 0 .
H33 H 0.6328 0.2386 0.6072 0.1979 Uiso 1 0 .
H34 H 0.669 0.2534 0.6885 0.1979 Uiso 1 0 .
H35 H 0.5455 0.1428 0.7485 0.2732 Uiso 1 0 .
H36 H 0.6717 0.1516 0.7488 0.2732 Uiso 1 0 .
H37 H 0.6059 0.1953 0.7763 0.2732 Uiso 1 0 .
H38 H 1.0944 0.2369 1.3336 0.0727 Uiso 1 0 .
H39 H 1.0991 0.2694 1.2665 0.0727 Uiso 1 0 .
H40 H 0.9292 0.2716 1.3336 0.0865 Uiso 1 0 .
H41 H 1.0116 0.3172 1.3302 0.0865 Uiso 1 0 .
H42 H 0.9832 0.1255 1.115 0.076 Uiso 1 0 .
H43 H 1.1111 0.1115 1.1272 0.076 Uiso 1 0 .
H44 H 1.049 0.0959 1.1844 0.076 Uiso 1 0 .
H45 H 1.1242 0.2473 1.1515 0.1014 Uiso 1 0 .
H46 H 1.1523 0.2022 1.1053 0.1014 Uiso 1 0 .
H47 H 1.0263 0.2188 1.0952 0.1014 Uiso 1 0 .
H48 H 1.2035 0.1435 1.2785 0.098 Uiso 1 0 .
H49 H 1.2606 0.1578 1.2183 0.098 Uiso 1 0 .
H50 H 1.2293 0.2016 1.2653 0.098 Uiso 1 0 .
H51 H 0.914 0.2002 1.3624 0.1289 Uiso 1 0 .
H52 H 0.8054 0.1913 1.2985 0.1289 Uiso 1 0 .
H53 H 0.8426 0.1494 1.3588 0.1289 Uiso 1 0 .
H54 H 1.0184 0.0963 1.37 0.1532 Uiso 1 0 .
H55 H 1.0847 0.1027 1.3123 0.1532 Uiso 1 0 .
H56 H 1.0922 0.1459 1.3701 0.1532 Uiso 1 0 .
H57 H 0.7951 0.1211 1.2136 0.1214 Uiso 1 0 .
H58 H 0.9034 0.0891 1.2136 0.1214 Uiso 1 0 .
H59 H 0.8436 0.0803 1.2741 0.1214 Uiso 1 0 .
H60 H 1.0256 0.3233 1.1425 0.1029 Uiso 1 0 .
H61 H 1.0687 0.3807 1.1501 0.1029 Uiso 1 0 .
H62 H 1.0855 0.346 1.2183 0.1029 Uiso 1 0 .
H63 H 0.9878 0.4134 1.2736 0.0848 Uiso 1 0 .
H64 H 0.9745 0.4477 1.2053 0.0848 Uiso 1 0 .
H65 H 0.8679 0.4334 1.2307 0.0848 Uiso 1 0 .
H66 H 0.7696 0.3972 1.1102 0.088 Uiso 1 0 .
H67 H 0.8737 0.4115 1.0823 0.088 Uiso 1 0 .
H68 H 0.8275 0.3546 1.0751 0.088 Uiso 1 0 .
H69 H 0.8399 0.3535 1.364 0.1009 Uiso 1 0 .
H70 H 0.82 0.4043 1.318 0.1009 Uiso 1 0 .
H71 H 0.7228 0.382 1.347 0.1009 Uiso 1 0 .
H72 H 0.6906 0.4038 1.1937 0.0792 Uiso 1 0 .
H73 H 0.6234 0.3532 1.1638 0.0792 Uiso 1 0 .
H74 H 0.5955 0.3837 1.2265 0.0792 Uiso 1 0 .
H75 H 0.6203 0.3042 1.2982 0.1224 Uiso 1 0 .
H76 H 0.6535 0.2718 1.239 0.1224 Uiso 1 0 .
H77 H 0.7345 0.2733 1.317 0.1224 Uiso 1 0 .
H78 H 0.3678 0.0927 1.0188 0.0366 Uiso 1 0 .
H79 H 0.4437 0.0971 1.2382 0.0417 Uiso 1 0 .
H80 H 0.2557 -0.0214 1.1269 0.037 Uiso 1 0 .
H81 H 0.396 -0.0672 1.0535 0.0416 Uiso 1 0 .
H82 H 0.2615 -0.2084 0.9785 0.0417 Uiso 1 0 .
H83 H 0.0816 -0.0761 0.9158 0.035 Uiso 1 0 .
H84 H 0.0502 -0.0347 1.0319 0.0371 Uiso 1 0 .
H85 H -0.196 0.0767 0.9735 0.0409 Uiso 1 0 .
H86 H 0.1023 0.0917 0.9206 0.0405 Uiso 1 0 .
H87 H 0.119 0.0199 0.8379 0.0431 Uiso 1 0 .
H88 H 0.3788 0.0428 0.749 0.0432 Uiso 1 0 .
H89 H 0.4437 0.0209 0.9653 0.0375 Uiso 1 0 .
H90 H 0.0255 0.4863 0.8573 0.0368 Uiso 1 0 .
H91 H 0.3192 0.4681 0.8017 0.0376 Uiso 1 0 .
H92 H 0.0162 0.4736 0.6477 0.04 Uiso 1 0 .
H93 H -0.0996 0.3987 0.6528 0.0382 Uiso 1 0 .
H94 H -0.3967 0.3801 0.4962 0.0445 Uiso 1 0 .
H95 H -0.358 0.5019 0.6365 0.0364 Uiso 1 0 .
H96 H -0.1912 0.5564 0.6076 0.0442 Uiso 1 0 .
H97 H -0.1656 0.6998 0.6997 0.0435 Uiso 1 0 .
H98 H -0.1187 0.57 0.8246 0.0412 Uiso 1 0 .
H99 H -0.2982 0.5229 0.8063 0.0431 Uiso 1 0 .
H100 H -0.2963 0.4028 0.9421 0.0548 Uiso 1 0 .
H101 H -0.1085 0.3939 0.8001 0.0509 Uiso 1 0 .

loop_
_atom_type_symbol
_atom_type_description
_atom_type_scat_dispersion_real
_atom_type_scat_dispersion_imag
_atom_type_scat_source
RU Ru -1.42 0.836 'International Tables Vol. IV (1974) Table 2.2B'
P P 0.09 0.095 'International Tables Vol. IV (1974) Table 2.2B'
F F 0.014 0.01 'International Tables Vol. IV (1974) Table 2.2B'
O O 0.008 0.006 'International Tables Vol. IV (1974) Table 2.2B'
C C 0.002 0.002 'International Tables Vol. IV (1974) Table 2.2B'
B B 0 0.001 'International Tables Vol. IV (1974) Table 2.2B'
H H 0 0 'International Tables Vol. IV (1974) Table 2.2B'
